data_7222020
loop_
_publ_author_name
'Guo, Huadong'
'Yan, Yongnian'
'Wang, Nan'
'Guo, Xianmin'
'Zheng, Guoli'
'Qi, Yanjuan'

_publ_section_title
;
 A series of entangled coordination polymers assembled by a V-shaped
 bisimidazole ligand and various dicarboxylic acids: synthesis,
 characterization and luminescence properties
;
_journal_issue 34
_journal_name_full CrystEngComm
_journal_page_first 6512
_journal_paper_doi 10.1039/C5CE00903K
_journal_volume 17
_journal_year 2015
_chemical_formula_moiety 'C26 H22 N4 O8 S Zn'
_chemical_formula_sum 'C26 H22 N4 O8 S Zn'
_chemical_formula_weight 615.91
_chemical_melting_point ?
_chemical_name_systematic
;
 ?
;
_space_group_IT_number 14
_symmetry_cell_setting monoclinic
_symmetry_space_group_name_Hall '-P 2yn'
_symmetry_space_group_name_H-M 'P 1 21/n 1'
_atom_sites_solution_hydrogens geom
_atom_sites_solution_primary direct
_atom_sites_solution_secondary difmap
_audit_creation_method SHELXL-97
_audit_update_record
;
2015-05-06 deposited with the CCDC.
2015-07-31 downloaded from the CCDC.
;
_cell_angle_alpha 90.00
_cell_angle_beta 106.524(2)
_cell_angle_gamma 90.00
_cell_formula_units_Z 4
_cell_length_a 8.4940(9)
_cell_length_b 31.934(4)
_cell_length_c 10.1921(11)
_cell_measurement_reflns_used 5106
_cell_measurement_temperature 293(2)
_cell_measurement_theta_max 26.02
_cell_measurement_theta_min 1.61
_cell_volume 2650.4(5)
_computing_cell_refinement 'Bruker SMART'
_computing_data_collection 'Bruker SMART'
_computing_data_reduction 'Bruker SAINT'
_computing_molecular_graphics SHELXP-97
_computing_publication_material SHELXTL
_computing_structure_refinement 'SHELXL-97 (Sheldrick, 1997)'
_computing_structure_solution 'SHELXS-97 (Sheldrick, 1990)'
_diffrn_ambient_temperature 293(2)
_diffrn_detector_area_resol_mean 9.00cm
_diffrn_measured_fraction_theta_full 0.978
_diffrn_measured_fraction_theta_max 0.978
_diffrn_measurement_device_type 'CCD area detector'
_diffrn_measurement_method 'phi and omega scans'
_diffrn_radiation_monochromator graphite
_diffrn_radiation_source 'fine-focus sealed tube'
_diffrn_radiation_type MoK\a
_diffrn_radiation_wavelength 0.71073
_diffrn_reflns_av_R_equivalents 0.0476
_diffrn_reflns_av_sigmaI/netI 0.0557
_diffrn_reflns_limit_h_max 10
_diffrn_reflns_limit_h_min -9
_diffrn_reflns_limit_k_max 26
_diffrn_reflns_limit_k_min -39
_diffrn_reflns_limit_l_max 12
_diffrn_reflns_limit_l_min -12
_diffrn_reflns_number 15002
_diffrn_reflns_theta_full 26.00
_diffrn_reflns_theta_max 26.00
_diffrn_reflns_theta_min 1.28
_diffrn_standards_decay_% none
_diffrn_standards_interval_count none
_diffrn_standards_interval_time none
_diffrn_standards_number none
_exptl_absorpt_coefficient_mu 1.063
_exptl_absorpt_correction_T_max 0.830
_exptl_absorpt_correction_T_min 0.790
_exptl_absorpt_correction_type empirical
_exptl_absorpt_process_details SADABS
_exptl_crystal_colour colorless
_exptl_crystal_density_diffrn 1.544
_exptl_crystal_density_method 'not measured'
_exptl_crystal_description block
_exptl_crystal_F_000 1264
_exptl_crystal_size_max 0.22
_exptl_crystal_size_mid 0.20
_exptl_crystal_size_min 0.18
_refine_diff_density_max 1.033
_refine_diff_density_min -0.379
_refine_diff_density_rms 0.083
_refine_ls_extinction_method none
_refine_ls_goodness_of_fit_ref 1.056
_refine_ls_hydrogen_treatment constr
_refine_ls_matrix_type full
_refine_ls_number_parameters 361
_refine_ls_number_reflns 5106
_refine_ls_number_restraints 0
_refine_ls_restrained_S_all 1.056
_refine_ls_R_factor_all 0.0666
_refine_ls_R_factor_gt 0.0476
_refine_ls_shift/su_max 0.002
_refine_ls_shift/su_mean 0.000
_refine_ls_structure_factor_coef Fsqd
_refine_ls_weighting_details 'calc w=1/[\s^2^(Fo^2^)+(0.0750P)^2^+1.4151P] where P=(Fo^2^+2Fc^2^)/3'
_refine_ls_weighting_scheme calc
_refine_ls_wR_factor_gt 0.1281
_refine_ls_wR_factor_ref 0.1409
_reflns_number_gt 3954
_reflns_number_total 5106
_reflns_threshold_expression >2sigma(I)
_cod_data_source_file c5ce00903k2.cif
_cod_data_source_block 1
_cod_depositor_comments
;
The following automatic conversions were performed:

'_chemical_melting_point' value 'not measured' was changed to '?' -
the value is undefined or not given.

Automatic conversion script
Id: cif_fix_values 3271 2015-04-21 07:52:19Z andrius 
;
_cod_original_sg_symbol_H-M p21/n
_cod_database_code 7222020

loop_
_symmetry_equiv_pos_as_xyz
'x, y, z'
'-x+1/2, y+1/2, -z+1/2'
'-x, -y, -z'
'x-1/2, -y-1/2, z-1/2'

loop_
_atom_site_label
_atom_site_type_symbol
_atom_site_fract_x
_atom_site_fract_y
_atom_site_fract_z
_atom_site_U_iso_or_equiv
_atom_site_adp_type
_atom_site_occupancy
_atom_site_symmetry_multiplicity
_atom_site_calc_flag
_atom_site_refinement_flags
C1 C 0.8206(4) 0.45619(12) 0.2494(3) 0.0308(7) Uani 1 1 d .
C2 C 0.7926(4) 0.47939(11) 0.3689(3) 0.0287(7) Uani 1 1 d .
C3 C 0.7204(5) 0.51868(13) 0.3550(4) 0.0452(10) Uani 1 1 d .
H3 H 0.6900 0.5318 0.2700 0.054 Uiso 1 1 calc R
C4 C 0.6935(6) 0.53845(13) 0.4680(4) 0.0556(12) Uani 1 1 d .
H4 H 0.6446 0.5648 0.4585 0.067 Uiso 1 1 calc R
C5 C 0.7394(5) 0.51906(13) 0.5954(4) 0.0455(10) Uani 1 1 d .
H5 H 0.7186 0.5321 0.6704 0.055 Uiso 1 1 calc R
C6 C 0.8161(4) 0.48032(11) 0.6107(3) 0.0312(8) Uani 1 1 d .
C7 C 0.8412(4) 0.46059(11) 0.4969(3) 0.0306(7) Uani 1 1 d .
H7 H 0.8913 0.4344 0.5066 0.037 Uiso 1 1 calc R
C8 C 0.8719(5) 0.45889(12) 0.7479(3) 0.0377(8) Uani 1 1 d .
C9 C 0.5762(5) 0.39784(13) -0.1721(4) 0.0456(10) Uani 1 1 d .
H9 H 0.5678 0.4173 -0.2417 0.055 Uiso 1 1 calc R
C10 C 0.4655(5) 0.36799(14) -0.1712(4) 0.0513(11) Uani 1 1 d .
H10 H 0.3673 0.3632 -0.2386 0.062 Uiso 1 1 calc R
C11 C 0.6703(4) 0.36357(11) 0.0164(4) 0.0351(8) Uani 1 1 d .
H11 H 0.7365 0.3546 0.1009 0.042 Uiso 1 1 calc R
C12 C 0.4432(5) 0.31382(12) 0.0022(4) 0.0444(9) Uani 1 1 d .
C13 C 0.5321(6) 0.28289(15) 0.0840(5) 0.0605(12) Uani 1 1 d .
H13 H 0.6455 0.2817 0.1014 0.073 Uiso 1 1 calc R
C14 C 0.4503(7) 0.25335(16) 0.1407(5) 0.0692(14) Uani 1 1 d .
H14 H 0.5094 0.2322 0.1959 0.083 Uiso 1 1 calc R
C15 C 0.2834(6) 0.25528(15) 0.1155(4) 0.0582(13) Uani 1 1 d .
C16 C 0.1944(6) 0.28620(17) 0.0313(5) 0.0672(15) Uani 1 1 d .
H16 H 0.0807 0.2870 0.0134 0.081 Uiso 1 1 calc R
C17 C 0.2727(5) 0.31593(15) -0.0265(5) 0.0540(11) Uani 1 1 d .
H17 H 0.2132 0.3368 -0.0829 0.065 Uiso 1 1 calc R
C18 C 0.0715(6) 0.18679(15) 0.0579(5) 0.0553(12) Uani 1 1 d .
C19 C 0.1490(6) 0.15343(19) 0.0190(6) 0.0743(16) Uani 1 1 d .
H19 H 0.2573 0.1472 0.0661 0.089 Uiso 1 1 calc R
C20 C 0.0645(5) 0.12884(16) -0.0915(5) 0.0613(13) Uani 1 1 d .
H20 H 0.1165 0.1062 -0.1186 0.074 Uiso 1 1 calc R
C21 C -0.0944(5) 0.13795(11) -0.1598(4) 0.0353(8) Uani 1 1 d .
C22 C -0.1714(5) 0.17141(13) -0.1199(5) 0.0531(11) Uani 1 1 d .
H22 H -0.2797 0.1776 -0.1671 0.064 Uiso 1 1 calc R
C23 C -0.0887(7) 0.19607(15) -0.0095(5) 0.0631(13) Uani 1 1 d .
H23 H -0.1412 0.2185 0.0182 0.076 Uiso 1 1 calc R
C24 C -0.1207(5) 0.08653(11) -0.3539(4) 0.0392(8) Uani 1 1 d .
H24 H -0.0107 0.0831 -0.3499 0.047 Uiso 1 1 calc R
C25 C -0.2496(5) 0.06765(12) -0.4420(4) 0.0384(9) Uani 1 1 d .
H25 H -0.2439 0.0490 -0.5105 0.046 Uiso 1 1 calc R
C26 C -0.3459(4) 0.10703(11) -0.3115(3) 0.0341(8) Uani 1 1 d .
H26 H -0.4182 0.1206 -0.2722 0.041 Uiso 1 1 calc R
N1 N 0.7050(4) 0.39521(9) -0.0533(3) 0.0345(7) Uani 1 1 d .
N2 N 0.5249(4) 0.34586(10) -0.0517(3) 0.0396(7) Uani 1 1 d .
N3 N -0.1825(3) 0.11201(9) -0.2703(3) 0.0323(6) Uani 1 1 d .
N4 N -0.3914(4) 0.08055(9) -0.4142(3) 0.0322(6) Uani 1 1 d .
O1 O 0.8132(3) 0.47706(8) 0.1409(2) 0.0386(6) Uani 1 1 d .
O2 O 0.8472(3) 0.41799(8) 0.2597(3) 0.0423(6) Uani 1 1 d .
O5 O 0.3025(6) 0.19508(15) 0.2894(4) 0.117(2) Uani 1 1 d .
O6 O 0.0593(7) 0.24264(15) 0.2398(4) 0.117(2) Uani 1 1 d .
O4 O 0.8339(4) 0.47695(8) 0.8465(2) 0.0426(6) Uani 1 1 d .
O3 O 0.9455(4) 0.42515(10) 0.7595(3) 0.0579(8) Uani 1 1 d .
OW1 O 0.0786(6) 0.36242(18) 0.6386(9) 0.181(4) Uani 1 1 d .
OW2 O -0.0789(12) 0.3258(5) 0.3379(15) 0.395(11) Uani 1 1 d .
S1 S 0.1805(2) 0.21938(5) 0.19388(13) 0.0826(5) Uani 1 1 d .
Zn1 Zn 0.87892(5) 0.440728(12) 0.00701(4) 0.03023(15) Uani 1 1 d .

loop_
_atom_site_aniso_label
_atom_site_aniso_U_11
_atom_site_aniso_U_22
_atom_site_aniso_U_33
_atom_site_aniso_U_23
_atom_site_aniso_U_13
_atom_site_aniso_U_12
C1 0.0266(17) 0.044(2) 0.0222(16) -0.0025(14) 0.0072(13) -0.0021(15)
C2 0.0322(18) 0.0392(19) 0.0159(14) -0.0004(13) 0.0086(13) -0.0017(14)
C3 0.066(3) 0.052(2) 0.0184(16) 0.0080(16) 0.0137(17) 0.014(2)
C4 0.092(3) 0.045(2) 0.030(2) 0.0059(17) 0.019(2) 0.029(2)
C5 0.068(3) 0.046(2) 0.0253(18) -0.0016(16) 0.0191(18) 0.0073(19)
C6 0.0363(19) 0.0380(19) 0.0198(16) 0.0014(13) 0.0089(14) -0.0064(15)
C7 0.0345(19) 0.0340(19) 0.0237(17) 0.0007(13) 0.0088(14) -0.0003(14)
C8 0.049(2) 0.045(2) 0.0202(17) 0.0018(15) 0.0118(15) -0.0082(18)
C9 0.045(2) 0.053(2) 0.035(2) 0.0060(17) 0.0032(17) -0.0054(19)
C10 0.050(2) 0.061(3) 0.035(2) -0.0020(19) 0.0018(18) -0.010(2)
C11 0.038(2) 0.0371(19) 0.0299(18) 0.0006(14) 0.0083(15) -0.0035(15)
C12 0.053(2) 0.039(2) 0.044(2) -0.0114(17) 0.0192(19) -0.0157(18)
C13 0.058(3) 0.052(3) 0.070(3) 0.004(2) 0.016(2) -0.014(2)
C14 0.090(4) 0.055(3) 0.061(3) 0.006(2) 0.018(3) -0.025(3)
C15 0.075(3) 0.058(3) 0.042(2) -0.009(2) 0.018(2) -0.039(2)
C16 0.056(3) 0.082(4) 0.066(3) -0.020(3) 0.021(3) -0.038(3)
C17 0.050(3) 0.056(3) 0.054(3) -0.007(2) 0.012(2) -0.015(2)
C18 0.060(3) 0.057(3) 0.046(2) -0.002(2) 0.011(2) -0.030(2)
C19 0.045(3) 0.090(4) 0.070(3) -0.009(3) -0.010(2) -0.016(3)
C20 0.040(2) 0.064(3) 0.069(3) -0.018(2) -0.002(2) 0.001(2)
C21 0.039(2) 0.0316(18) 0.0348(19) 0.0024(14) 0.0104(16) -0.0069(15)
C22 0.043(2) 0.045(2) 0.064(3) -0.015(2) 0.005(2) -0.0021(19)
C23 0.080(4) 0.048(3) 0.064(3) -0.019(2) 0.024(3) -0.012(2)
C24 0.041(2) 0.039(2) 0.043(2) 0.0027(16) 0.0223(17) 0.0007(17)
C25 0.045(2) 0.042(2) 0.0346(19) -0.0032(15) 0.0210(17) -0.0018(17)
C26 0.0339(19) 0.037(2) 0.0323(18) -0.0016(15) 0.0117(15) 0.0022(15)
N1 0.0391(17) 0.0373(16) 0.0271(15) -0.0011(12) 0.0094(13) -0.0025(13)
N2 0.0455(19) 0.0396(17) 0.0338(16) -0.0060(13) 0.0115(14) -0.0103(14)
N3 0.0292(15) 0.0336(16) 0.0339(16) 0.0001(12) 0.0089(12) -0.0022(12)
N4 0.0339(16) 0.0366(16) 0.0263(14) -0.0016(12) 0.0090(12) -0.0021(13)
O1 0.0515(16) 0.0479(15) 0.0201(12) 0.0001(10) 0.0164(11) 0.0013(12)
O2 0.0597(17) 0.0399(15) 0.0323(14) -0.0032(11) 0.0211(12) 0.0040(13)
O5 0.145(4) 0.130(4) 0.048(2) 0.021(2) -0.021(2) -0.096(3)
O6 0.170(5) 0.124(4) 0.090(3) -0.063(3) 0.089(3) -0.095(4)
O4 0.0655(18) 0.0473(15) 0.0174(12) 0.0027(10) 0.0157(12) -0.0027(13)
O3 0.083(2) 0.0601(19) 0.0321(15) 0.0147(13) 0.0188(15) 0.0206(17)
OW1 0.083(3) 0.118(4) 0.300(10) -0.074(5) -0.016(5) 0.031(3)
OW2 0.192(8) 0.58(2) 0.477(19) 0.435(19) 0.203(11) 0.210(11)
S1 0.1111(12) 0.0924(10) 0.0445(7) -0.0158(7) 0.0223(7) -0.0710(10)
Zn1 0.0363(2) 0.0352(2) 0.0202(2) 0.00295(15) 0.00978(16) 0.00210(17)

loop_
_atom_type_symbol
_atom_type_description
_atom_type_scat_dispersion_real
_atom_type_scat_dispersion_imag
_atom_type_scat_source
C C 0.0033 0.0016 'International Tables Vol C Tables 4.2.6.8 and 6.1.1.4'
H H 0.0000 0.0000 'International Tables Vol C Tables 4.2.6.8 and 6.1.1.4'
N N 0.0061 0.0033 'International Tables Vol C Tables 4.2.6.8 and 6.1.1.4'
O O 0.0106 0.0060 'International Tables Vol C Tables 4.2.6.8 and 6.1.1.4'
S S 0.1246 0.1234 'International Tables Vol C Tables 4.2.6.8 and 6.1.1.4'
Zn Zn 0.2839 1.4301 'International Tables Vol C Tables 4.2.6.8 and 6.1.1.4'

loop_
_geom_angle_atom_site_label_1
_geom_angle_atom_site_label_2
_geom_angle_atom_site_label_3
_geom_angle
_geom_angle_site_symmetry_1
_geom_angle_site_symmetry_3
O2 C1 O1 123.3(3) . .
O2 C1 C2 119.0(3) . .
O1 C1 C2 117.7(3) . .
C3 C2 C7 119.5(3) . .
C3 C2 C1 122.1(3) . .
C7 C2 C1 118.4(3) . .
C2 C3 C4 119.9(3) . .
C2 C3 H3 120.0 . .
C4 C3 H3 120.0 . .
C3 C4 C5 120.2(4) . .
C3 C4 H4 119.9 . .
C5 C4 H4 119.9 . .
C6 C5 C4 120.0(3) . .
C6 C5 H5 120.0 . .
C4 C5 H5 120.0 . .
C5 C6 C7 119.4(3) . .
C5 C6 C8 121.5(3) . .
C7 C6 C8 119.1(3) . .
C6 C7 C2 120.9(3) . .
C6 C7 H7 119.6 . .
C2 C7 H7 119.6 . .
O3 C8 O4 123.6(3) . .
O3 C8 C6 120.1(3) . .
O4 C8 C6 116.2(3) . .
C10 C9 N1 109.4(4) . .
C10 C9 H9 125.3 . .
N1 C9 H9 125.3 . .
C9 C10 N2 106.9(4) . .
C9 C10 H10 126.6 . .
N2 C10 H10 126.6 . .
N1 C11 N2 110.8(3) . .
N1 C11 H11 124.6 . .
N2 C11 H11 124.6 . .
C13 C12 C17 121.4(4) . .
C13 C12 N2 120.3(4) . .
C17 C12 N2 118.2(4) . .
C12 C13 C14 119.2(5) . .
C12 C13 H13 120.4 . .
C14 C13 H13 120.4 . .
C15 C14 C13 120.3(5) . .
C15 C14 H14 119.9 . .
C13 C14 H14 119.9 . .
C14 C15 C16 120.2(4) . .
C14 C15 S1 120.4(4) . .
C16 C15 S1 119.4(4) . .
C17 C16 C15 120.6(5) . .
C17 C16 H16 119.7 . .
C15 C16 H16 119.7 . .
C16 C17 C12 118.3(5) . .
C16 C17 H17 120.9 . .
C12 C17 H17 120.9 . .
C19 C18 C23 120.9(4) . .
C19 C18 S1 119.8(4) . .
C23 C18 S1 119.3(4) . .
C18 C19 C20 119.6(5) . .
C18 C19 H19 120.2 . .
C20 C19 H19 120.2 . .
C21 C20 C19 120.0(5) . .
C21 C20 H20 120.0 . .
C19 C20 H20 120.0 . .
C20 C21 C22 120.0(4) . .
C20 C21 N3 120.0(4) . .
C22 C21 N3 119.9(3) . .
C21 C22 C23 120.5(4) . .
C21 C22 H22 119.8 . .
C23 C22 H22 119.8 . .
C18 C23 C22 119.0(5) . .
C18 C23 H23 120.5 . .
C22 C23 H23 120.5 . .
C25 C24 N3 107.2(3) . .
C25 C24 H24 126.4 . .
N3 C24 H24 126.4 . .
C24 C25 N4 108.8(3) . .
C24 C25 H25 125.6 . .
N4 C25 H25 125.6 . .
N4 C26 N3 111.7(3) . .
N4 C26 H26 124.2 . .
N3 C26 H26 124.2 . .
C11 N1 C9 106.0(3) . .
C11 N1 Zn1 129.7(2) . .
C9 N1 Zn1 123.0(3) . .
C11 N2 C10 106.9(3) . .
C11 N2 C12 124.9(3) . .
C10 N2 C12 127.7(3) . .
C26 N3 C24 106.1(3) . .
C26 N3 C21 125.5(3) . .
C24 N3 C21 128.4(3) . .
C26 N4 C25 106.2(3) . .
C26 N4 Zn1 124.7(2) . 4_465
C25 N4 Zn1 128.6(2) . 4_465
C1 O1 Zn1 109.6(2) . .
C8 O4 Zn1 111.0(2) . 1_556
O5 S1 O6 120.0(3) . .
O5 S1 C15 107.7(3) . .
O6 S1 C15 107.5(3) . .
O5 S1 C18 109.3(3) . .
O6 S1 C18 107.0(3) . .
C15 S1 C18 104.1(2) . .
O4 Zn1 O1 101.74(11) 1_554 .
O4 Zn1 N4 118.24(12) 1_554 4_766
O1 Zn1 N4 110.72(11) . 4_766
O4 Zn1 N1 102.57(11) 1_554 .
O1 Zn1 N1 107.59(11) . .
N4 Zn1 N1 114.71(12) 4_766 .

loop_
_geom_bond_atom_site_label_1
_geom_bond_atom_site_label_2
_geom_bond_distance
_geom_bond_site_symmetry_2
C1 O2 1.239(4) .
C1 O1 1.277(4) .
C1 C2 1.501(4) .
C2 C3 1.386(5) .
C2 C7 1.388(4) .
C3 C4 1.388(5) .
C3 H3 0.9300 .
C4 C5 1.390(5) .
C4 H4 0.9300 .
C5 C6 1.386(5) .
C5 H5 0.9300 .
C6 C7 1.388(5) .
C6 C8 1.508(5) .
C7 H7 0.9300 .
C8 O3 1.234(5) .
C8 O4 1.276(4) .
C9 C10 1.341(6) .
C9 N1 1.384(5) .
C9 H9 0.9300 .
C10 N2 1.374(5) .
C10 H10 0.9300 .
C11 N1 1.316(4) .
C11 N2 1.356(5) .
C11 H11 0.9300 .
C12 C13 1.372(6) .
C12 C17 1.395(6) .
C12 N2 1.431(5) .
C13 C14 1.390(7) .
C13 H13 0.9300 .
C14 C15 1.369(7) .
C14 H14 0.9300 .
C15 C16 1.383(7) .
C15 S1 1.765(4) .
C16 C17 1.383(6) .
C16 H16 0.9300 .
C17 H17 0.9300 .
C18 C19 1.368(7) .
C18 C23 1.371(7) .
C18 S1 1.770(4) .
C19 C20 1.393(7) .
C19 H19 0.9300 .
C20 C21 1.362(6) .
C20 H20 0.9300 .
C21 C22 1.374(6) .
C21 N3 1.426(4) .
C22 C23 1.389(6) .
C22 H22 0.9300 .
C23 H23 0.9300 .
C24 C25 1.346(5) .
C24 N3 1.385(5) .
C24 H24 0.9300 .
C25 N4 1.377(5) .
C25 H25 0.9300 .
C26 N4 1.315(4) .
C26 N3 1.340(4) .
C26 H26 0.9300 .
N1 Zn1 2.038(3) .
N4 Zn1 2.005(3) 4_465
O1 Zn1 1.988(2) .
O5 S1 1.432(5) .
O6 S1 1.451(5) .
O4 Zn1 1.951(2) 1_556
Zn1 O4 1.951(2) 1_554
Zn1 N4 2.005(3) 4_766

loop_
_geom_torsion_atom_site_label_1
_geom_torsion_atom_site_label_2
_geom_torsion_atom_site_label_3
_geom_torsion_atom_site_label_4
_geom_torsion
_geom_torsion_site_symmetry_4
O2 C1 C2 C3 -162.5(4) .
O1 C1 C2 C3 16.5(5) .
O2 C1 C2 C7 17.6(5) .
O1 C1 C2 C7 -163.5(3) .
C7 C2 C3 C4 -1.6(6) .
C1 C2 C3 C4 178.5(4) .
C2 C3 C4 C5 0.3(7) .
C3 C4 C5 C6 1.7(7) .
C4 C5 C6 C7 -2.2(6) .
C4 C5 C6 C8 178.2(4) .
C5 C6 C7 C2 0.9(5) .
C8 C6 C7 C2 -179.6(3) .
C3 C2 C7 C6 1.0(5) .
C1 C2 C7 C6 -179.0(3) .
C5 C6 C8 O3 -177.2(4) .
C7 C6 C8 O3 3.3(5) .
C5 C6 C8 O4 4.9(5) .
C7 C6 C8 O4 -174.6(3) .
N1 C9 C10 N2 -0.7(5) .
C17 C12 C13 C14 -0.7(7) .
N2 C12 C13 C14 176.8(4) .
C12 C13 C14 C15 -0.3(7) .
C13 C14 C15 C16 1.2(7) .
C13 C14 C15 S1 -176.9(4) .
C14 C15 C16 C17 -1.1(7) .
S1 C15 C16 C17 177.0(3) .
C15 C16 C17 C12 0.1(7) .
C13 C12 C17 C16 0.8(6) .
N2 C12 C17 C16 -176.7(4) .
C23 C18 C19 C20 0.7(8) .
S1 C18 C19 C20 -177.5(4) .
C18 C19 C20 C21 -0.3(8) .
C19 C20 C21 C22 0.1(7) .
C19 C20 C21 N3 -178.1(4) .
C20 C21 C22 C23 -0.3(7) .
N3 C21 C22 C23 177.8(4) .
C19 C18 C23 C22 -1.0(8) .
S1 C18 C23 C22 177.3(4) .
C21 C22 C23 C18 0.8(7) .
N3 C24 C25 N4 -0.6(4) .
N2 C11 N1 C9 -0.3(4) .
N2 C11 N1 Zn1 167.1(2) .
C10 C9 N1 C11 0.6(5) .
C10 C9 N1 Zn1 -167.9(3) .
N1 C11 N2 C10 -0.1(4) .
N1 C11 N2 C12 -172.9(3) .
C9 C10 N2 C11 0.5(5) .
C9 C10 N2 C12 173.0(4) .
C13 C12 N2 C11 -37.2(6) .
C17 C12 N2 C11 140.3(4) .
C13 C12 N2 C10 151.5(4) .
C17 C12 N2 C10 -31.0(6) .
N4 C26 N3 C24 -0.1(4) .
N4 C26 N3 C21 -178.8(3) .
C25 C24 N3 C26 0.4(4) .
C25 C24 N3 C21 179.1(3) .
C20 C21 N3 C26 153.5(4) .
C22 C21 N3 C26 -24.6(5) .
C20 C21 N3 C24 -24.9(6) .
C22 C21 N3 C24 157.0(4) .
N3 C26 N4 C25 -0.3(4) .
N3 C26 N4 Zn1 172.8(2) 4_465
C24 C25 N4 C26 0.6(4) .
C24 C25 N4 Zn1 -172.2(3) 4_465
O2 C1 O1 Zn1 -7.4(4) .
C2 C1 O1 Zn1 173.7(2) .
O3 C8 O4 Zn1 -8.1(5) 1_556
C6 C8 O4 Zn1 169.7(2) 1_556
C14 C15 S1 O5 6.4(5) .
C16 C15 S1 O5 -171.8(4) .
C14 C15 S1 O6 137.1(4) .
C16 C15 S1 O6 -41.1(4) .
C14 C15 S1 C18 -109.6(4) .
C16 C15 S1 C18 72.3(4) .
C19 C18 S1 O5 -30.8(5) .
C23 C18 S1 O5 150.9(4) .
C19 C18 S1 O6 -162.2(4) .
C23 C18 S1 O6 19.5(5) .
C19 C18 S1 C15 84.1(5) .
C23 C18 S1 C15 -94.2(4) .
C1 O1 Zn1 O4 173.8(2) 1_554
C1 O1 Zn1 N4 -59.7(3) 4_766
C1 O1 Zn1 N1 66.4(2) .
C11 N1 Zn1 O4 -175.6(3) 1_554
C9 N1 Zn1 O4 -10.1(3) 1_554
C11 N1 Zn1 O1 -68.8(3) .
C9 N1 Zn1 O1 96.7(3) .
C11 N1 Zn1 N4 54.9(3) 4_766
C9 N1 Zn1 N4 -139.6(3) 4_766
